data_2108331
loop_
_publ_author_name
'Herich, Peter'
'Bu\<cinsk\'y, Luk\'a\<s'
'Breza, Martin'
'Gall, Mari\'an'
'Fronc, Marek'
'Pet\<ri\<cek, V\'aclav'
'Ko\<z\'i\<sek, Jozef'

_publ_section_title
;
 Electronic structure of two isostructural `paddle-wheel' complexes: a
 comparative study
;
_journal_coeditor_code PX5002SUP1
_journal_issue 6
_journal_name_full 'Acta Crystallographica Section B'
_journal_page_first
;
;
_journal_paper_doi 10.1107/S2052520618013707
_journal_volume 74
_journal_year 2018
_chemical_compound_source 'from Peter Herich'
_chemical_formula_moiety 'C8 H16 Cr2 O10'
_chemical_formula_sum 'C8 H16 Cr2 O10'
_chemical_formula_weight 376.20
_chemical_name_systematic
;
 tetrakis(mu2-acetato)-diaqua-di-chromium(II)
;
_space_group_crystal_system monoclinic
_space_group_IT_number 15
_space_group_name_Hall '-C 2yc'
_space_group_name_H-M_alt 'C 1 2/c 1'
_symmetry_space_group_name_Hall '-C 2yc'
_symmetry_space_group_name_H-M 'C 1 2/c 1'
_cell_angle_alpha 90
_cell_angle_beta 119.1207(14)
_cell_angle_gamma 90
_cell_formula_units_Z 4
_cell_length_a 13.10149(13)
_cell_length_b 8.56324(11)
_cell_length_c 14.14837(15)
_cell_measurement_reflns_used 150754
_cell_measurement_temperature 100(2)
_cell_measurement_theta_max 61.2403
_cell_measurement_theta_min 3.2964
_cell_volume 1386.68(3)
_computing_cell_refinement
;
CrysAlisPro, Agilent Technologies,
Version 1.171.38.41 (release 02-02-2016 CrysAlis171 .NET)
(compiled Feb  2 2016)
;
_computing_data_collection
;
CrysAlisPro, Agilent Technologies,
Version 1.171.38.41 (release 02-02-2016 CrysAlis171 .NET)
(compiled Feb  2 2016)
;
_computing_data_reduction
;
CrysAlisPro, Agilent Technologies,
Version 1.171.38.41 (release 02-02-2016 CrysAlis171 .NET)
(compiled Feb  2 2016)
;
_computing_molecular_graphics 'Volkov et al, (2006)'
_computing_publication_material 'Volkov et al, (2006)'
_computing_structure_refinement 'Volkov et al, (2006)'
_computing_structure_solution 'SHELXS (Sheldrick, 2008)'
_diffrn_ambient_temperature 100.0(1)
_diffrn_detector_area_resol_mean 10.4340
_diffrn_measured_fraction_theta_full 0.5892
_diffrn_measured_fraction_theta_max 0.9935
_diffrn_measurement_details
;
#__ type_ start__ end____ width___ exp.time_
  1 omega  -92.00   -8.00   1.0000   20.0000
omega____ theta____ kappa____ phi______ frames
    -      -18.9450  -37.0000    0.0000 84

#__ type_ start__ end____ width___ exp.time_
  2 omega  -35.00   56.00   1.0000   20.0000
omega____ theta____ kappa____ phi______ frames
    -      -18.9450   37.0000  -90.0000 91

#__ type_ start__ end____ width___ exp.time_
  3 omega  -92.00    8.00   1.0000   20.0000
omega____ theta____ kappa____ phi______ frames
    -      -18.9450  -57.0000  -90.0000 100

#__ type_ start__ end____ width___ exp.time_
  4 omega  -74.00  -27.00   1.0000   20.0000
omega____ theta____ kappa____ phi______ frames
    -      -18.9450  123.0000 -101.0000 47

#__ type_ start__ end____ width___ exp.time_
  5 omega  -95.00   14.00   1.0000   20.0000
omega____ theta____ kappa____ phi______ frames
    -      -18.9450  -77.0000  150.0000 109

#__ type_ start__ end____ width___ exp.time_
  6 omega  -25.00   60.00   1.0000   20.0000
omega____ theta____ kappa____ phi______ frames
    -       19.0231  -99.0000 -180.0000 85

#__ type_ start__ end____ width___ exp.time_
  7 omega   35.00   88.00   1.0000   20.0000
omega____ theta____ kappa____ phi______ frames
    -       19.0231  179.0000   60.0000 53

#__ type_ start__ end____ width___ exp.time_
  8 omega  -57.00   52.00   1.0000   20.0000
omega____ theta____ kappa____ phi______ frames
    -       19.0231  -77.0000   60.0000 109

#__ type_ start__ end____ width___ exp.time_
  9 omega -108.00  -56.00   1.0000   32.0000
omega____ theta____ kappa____ phi______ frames
    -      -30.6881  156.0000  -13.0000 52

#__ type_ start__ end____ width___ exp.time_
 10 omega    1.00   26.00   1.0000   32.0000
omega____ theta____ kappa____ phi______ frames
    -      -30.6881 -131.0000    5.0000 25

#__ type_ start__ end____ width___ exp.time_
 11 omega  -10.00   70.00   1.0000   32.0000
omega____ theta____ kappa____ phi______ frames
    -       30.9225  -19.0000 -180.0000 80

#__ type_ start__ end____ width___ exp.time_
 12 omega    0.00  105.00   1.0000   32.0000
omega____ theta____ kappa____ phi______ frames
    -       30.9225   77.0000  120.0000 105

#__ type_ start__ end____ width___ exp.time_
 13 omega  -44.00   50.00   1.0000   32.0000
omega____ theta____ kappa____ phi______ frames
    -       30.9225  -37.0000   60.0000 94

#__ type_ start__ end____ width___ exp.time_
 14 omega    3.00  102.00   1.0000   32.0000
omega____ theta____ kappa____ phi______ frames
    -       30.9225   57.0000   30.0000 99

#__ type_ start__ end____ width___ exp.time_
 15 omega    6.00  103.00   1.0000   32.0000
omega____ theta____ kappa____ phi______ frames
    -       30.9225   77.0000 -150.0000 97

#__ type_ start__ end____ width___ exp.time_
 16 omega  -40.00   34.00   1.0000   32.0000
omega____ theta____ kappa____ phi______ frames
    -       30.9225  -37.0000  -30.0000 74

#__ type_ start__ end____ width___ exp.time_
 17 omega   12.00   72.00   1.0000   32.0000
omega____ theta____ kappa____ phi______ frames
    -       30.9225  -99.0000  -60.0000 60

#__ type_ start__ end____ width___ exp.time_
 18 omega   36.00  119.00   1.0000   32.0000
omega____ theta____ kappa____ phi______ frames
    -       30.9225  179.0000  -90.0000 83

#__ type_ start__ end____ width___ exp.time_
 19 omega    7.00   97.00   1.0000   32.0000
omega____ theta____ kappa____ phi______ frames
    -       30.9225   37.0000    0.0000 90

#__ type_ start__ end____ width___ exp.time_
 20 omega -121.00  -35.00   1.0000   90.0000
omega____ theta____ kappa____ phi______ frames
    -      -48.9669  -57.0000  120.0000 86

#__ type_ start__ end____ width___ exp.time_
 21 omega -111.00  -19.00   1.0000   90.0000
omega____ theta____ kappa____ phi______ frames
    -      -48.9669  -67.0000 -179.0000 92

#__ type_ start__ end____ width___ exp.time_
 22 omega  -40.00  -14.00   1.0000   90.0000
omega____ theta____ kappa____ phi______ frames
    -      -48.9669  -86.0000   56.0000 26

#__ type_ start__ end____ width___ exp.time_
 23 omega  -44.00  -19.00   1.0000   90.0000
omega____ theta____ kappa____ phi______ frames
    -      -48.9669  -65.0000   69.0000 25

#__ type_ start__ end____ width___ exp.time_
 24 omega  -38.00  -13.00   1.0000   90.0000
omega____ theta____ kappa____ phi______ frames
    -      -48.9669  -88.0000  149.0000 25

#__ type_ start__ end____ width___ exp.time_
 25 omega -125.00  -16.00   1.0000   90.0000
omega____ theta____ kappa____ phi______ frames
    -      -48.9669  -77.0000    0.0000 109

#__ type_ start__ end____ width___ exp.time_
 26 omega -122.00  -19.00   1.0000   90.0000
omega____ theta____ kappa____ phi______ frames
    -      -48.9669  -64.0000  -90.0000 103

#__ type_ start__ end____ width___ exp.time_
 27 omega  -42.00  -15.00   1.0000   90.0000
omega____ theta____ kappa____ phi______ frames
    -      -48.9669  -82.0000 -137.0000 27

#__ type_ start__ end____ width___ exp.time_
 28 omega -122.00  -52.00   1.0000   90.0000
omega____ theta____ kappa____ phi______ frames
    -      -48.9669  -65.0000   69.0000 70

#__ type_ start__ end____ width___ exp.time_
 29 omega  -39.00  -13.00   1.0000   90.0000
omega____ theta____ kappa____ phi______ frames
    -      -48.9669  -88.0000  -44.0000 26

#__ type_ start__ end____ width___ exp.time_
 30 omega  -23.00    4.00   1.0000   90.0000
omega____ theta____ kappa____ phi______ frames
    -       49.1231  -99.0000   60.0000 27

#__ type_ start__ end____ width___ exp.time_
 31 omega   80.00  119.00   1.0000   90.0000
omega____ theta____ kappa____ phi______ frames
    -       49.1231  125.0000   30.0000 39

#__ type_ start__ end____ width___ exp.time_
 32 omega   42.00   77.00   1.0000   90.0000
omega____ theta____ kappa____ phi______ frames
    -       49.1231  -99.0000   60.0000 35

#__ type_ start__ end____ width___ exp.time_
 33 omega  -21.00   85.00   1.0000   90.0000
omega____ theta____ kappa____ phi______ frames
    -       49.1231  -99.0000  150.0000 106

#__ type_ start__ end____ width___ exp.time_
 34 omega   -8.00   63.00   1.0000   90.0000
omega____ theta____ kappa____ phi______ frames
    -       49.1231  -57.0000   30.0000 71

#__ type_ start__ end____ width___ exp.time_
 35 omega  -17.00   62.00   1.0000   90.0000
omega____ theta____ kappa____ phi______ frames
    -       49.1231  -37.0000  -60.0000 79

#__ type_ start__ end____ width___ exp.time_
 36 omega   18.00   82.00   1.0000   90.0000
omega____ theta____ kappa____ phi______ frames
    -       49.1231  -99.0000  -30.0000 64

#__ type_ start__ end____ width___ exp.time_
 37 omega  -24.00   79.00   1.0000   90.0000
omega____ theta____ kappa____ phi______ frames
    -       49.1231  -77.0000 -150.0000 103

#__ type_ start__ end____ width___ exp.time_
 38 omega  -75.00  -49.00   1.0000  180.0000
omega____ theta____ kappa____ phi______ frames
    -      -72.0000  125.0000 -150.0000 26

#__ type_ start__ end____ width___ exp.time_
 39 omega  -65.00  -39.00   1.0000  180.0000
omega____ theta____ kappa____ phi______ frames
    -      -72.0000  -79.0000 -115.0000 26

#__ type_ start__ end____ width___ exp.time_
 40 omega  -65.00  -39.00   1.0000  180.0000
omega____ theta____ kappa____ phi______ frames
    -      -72.0000  -78.0000 -164.0000 26

#__ type_ start__ end____ width___ exp.time_
 41 omega -117.00  -92.00   1.0000  180.0000
omega____ theta____ kappa____ phi______ frames
    -      -72.0000  125.0000 -150.0000 25

#__ type_ start__ end____ width___ exp.time_
 42 omega  -65.00  -39.00   1.0000  180.0000
omega____ theta____ kappa____ phi______ frames
    -      -72.0000  -77.0000  -90.0000 26

#__ type_ start__ end____ width___ exp.time_
 43 omega  -65.00  -39.00   1.0000  180.0000
omega____ theta____ kappa____ phi______ frames
    -      -72.0000  -77.0000  156.0000 26

#__ type_ start__ end____ width___ exp.time_
 44 omega  -65.00  -39.00   1.0000  180.0000
omega____ theta____ kappa____ phi______ frames
    -      -72.0000  -79.0000  -27.0000 26

#__ type_ start__ end____ width___ exp.time_
 45 omega  -64.00  -39.00   1.0000  180.0000
omega____ theta____ kappa____ phi______ frames
    -      -72.0000  -77.0000   60.0000 25

#__ type_ start__ end____ width___ exp.time_
 46 omega  -64.00  -39.00   1.0000  180.0000
omega____ theta____ kappa____ phi______ frames
    -      -72.0000  -77.0000   30.0000 25

#__ type_ start__ end____ width___ exp.time_
 47 omega   -2.00  115.00   1.0000  180.0000
omega____ theta____ kappa____ phi______ frames
    -       81.1711  -91.0000  179.0000 117

#__ type_ start__ end____ width___ exp.time_
 48 omega   49.00   79.00   1.0000  180.0000
omega____ theta____ kappa____ phi______ frames
    -       81.1711   77.0000   30.0000 30

#__ type_ start__ end____ width___ exp.time_
 49 omega    1.00  107.00   1.0000  180.0000
omega____ theta____ kappa____ phi______ frames
    -       81.1711  -84.0000   44.0000 106

#__ type_ start__ end____ width___ exp.time_
 50 omega   88.00  135.00   1.0000  180.0000
omega____ theta____ kappa____ phi______ frames
    -       81.1711   77.0000   30.0000 47

#__ type_ start__ end____ width___ exp.time_
 51 omega    8.00   77.00   1.0000  180.0000
omega____ theta____ kappa____ phi______ frames
    -       81.1711  -45.0000   60.0000 69

#__ type_ start__ end____ width___ exp.time_
 52 omega   89.00  119.00   1.0000  180.0000
omega____ theta____ kappa____ phi______ frames
    -       81.1711   77.0000  -60.0000 30

#__ type_ start__ end____ width___ exp.time_
 53 omega   49.00  151.00   1.0000  180.0000
omega____ theta____ kappa____ phi______ frames
    -       81.1711   77.0000  -30.0000 102

#__ type_ start__ end____ width___ exp.time_
 54 omega   90.00  130.00   1.0000  180.0000
omega____ theta____ kappa____ phi______ frames
    -       81.1711   77.0000 -120.0000 40

#__ type_ start__ end____ width___ exp.time_
 55 omega   49.00   77.00   1.0000  180.0000
omega____ theta____ kappa____ phi______ frames
    -       81.1711   77.0000 -120.0000 28

#__ type_ start__ end____ width___ exp.time_
 56 omega   23.00   77.00   1.0000  180.0000
omega____ theta____ kappa____ phi______ frames
    -       81.1711  -45.0000 -180.0000 54

#__ type_ start__ end____ width___ exp.time_
 57 omega   88.00  116.00   1.0000  180.0000
omega____ theta____ kappa____ phi______ frames
    -       81.1711   77.0000 -180.0000 28

#__ type_ start__ end____ width___ exp.time_
 58 omega   49.00   74.00   1.0000  180.0000
omega____ theta____ kappa____ phi______ frames
    -       81.1711   77.0000 -180.0000 25

#__ type_ start__ end____ width___ exp.time_
 59 omega   49.00   74.00   1.0000  180.0000
omega____ theta____ kappa____ phi______ frames
    -       81.1711   77.0000    0.0000 25

#__ type_ start__ end____ width___ exp.time_
 60 omega   49.00  128.00   1.0000  180.0000
omega____ theta____ kappa____ phi______ frames
    -       81.1711   77.0000  120.0000 79

#__ type_ start__ end____ width___ exp.time_
 61 omega   49.00  142.00   1.0000  180.0000
omega____ theta____ kappa____ phi______ frames
    -       81.1711   77.0000  150.0000 93

#__ type_ start__ end____ width___ exp.time_
 62 omega   88.00  139.00   1.0000  180.0000
omega____ theta____ kappa____ phi______ frames
    -       81.1711   77.0000   60.0000 51

#__ type_ start__ end____ width___ exp.time_
 63 omega   91.00  146.00   1.0000  180.0000
omega____ theta____ kappa____ phi______ frames
    -       81.1711   77.0000    0.0000 55

#__ type_ start__ end____ width___ exp.time_
 64 omega   49.00   75.00   1.0000  180.0000
omega____ theta____ kappa____ phi______ frames
    -       81.1711   77.0000   60.0000 26

#__ type_ start__ end____ width___ exp.time_
 65 omega   89.00  115.00   1.0000  180.0000
omega____ theta____ kappa____ phi______ frames
    -       81.1711   77.0000   90.0000 26

#__ type_ start__ end____ width___ exp.time_
 66 omega   90.00  142.00   1.0000  180.0000
omega____ theta____ kappa____ phi______ frames
    -       81.1711   77.0000 -150.0000 52

#__ type_ start__ end____ width___ exp.time_
 67 omega   50.00   76.00   1.0000  180.0000
omega____ theta____ kappa____ phi______ frames
    -       81.1711   77.0000   90.0000 26

#__ type_ start__ end____ width___ exp.time_
 68 omega   49.00   80.00   1.0000  180.0000
omega____ theta____ kappa____ phi______ frames
    -       81.1711   77.0000 -150.0000 31

#__ type_ start__ end____ width___ exp.time_
 69 omega   89.00  140.00   1.0000  180.0000
omega____ theta____ kappa____ phi______ frames
    -       81.1711   77.0000  -90.0000 51

#__ type_ start__ end____ width___ exp.time_
 70 omega   49.00   70.00   1.0000  180.0000
omega____ theta____ kappa____ phi______ frames
    -       81.1711   77.0000  -90.0000 21

;
_diffrn_measurement_device_type 'Gemini, Ruby'
_diffrn_measurement_method '\w scans'
_diffrn_orient_matrix_UB_11 0.0137403000
_diffrn_orient_matrix_UB_12 -0.0605938000
_diffrn_orient_matrix_UB_13 -0.0261337000
_diffrn_orient_matrix_UB_21 -0.0572853000
_diffrn_orient_matrix_UB_22 -0.0304709000
_diffrn_orient_matrix_UB_23 -0.0208319000
_diffrn_orient_matrix_UB_31 -0.0191891000
_diffrn_orient_matrix_UB_32 0.0475676000
_diffrn_orient_matrix_UB_33 -0.0466423000
_diffrn_radiation_monochromator graphite
_diffrn_radiation_source 'Enhance (Mo) X-ray Source'
_diffrn_radiation_type 'Mo K\a'
_diffrn_radiation_wavelength 0.7107
_diffrn_reflns_av_R_equivalents 0.0201
_diffrn_reflns_av_sigmaI/netI 0.0242
_diffrn_reflns_limit_h_max 31
_diffrn_reflns_limit_h_min -32
_diffrn_reflns_limit_k_max 21
_diffrn_reflns_limit_k_min -21
_diffrn_reflns_limit_l_max 34
_diffrn_reflns_limit_l_min -32
_diffrn_reflns_number 150754
_diffrn_reflns_theta_full 26.3154
_diffrn_reflns_theta_max 61.2819
_diffrn_reflns_theta_min 2.9475
_exptl_absorpt_coefficient_mu 1.614
_exptl_absorpt_correction_T_max 0.851
_exptl_absorpt_correction_T_min 0.684
_exptl_absorpt_correction_type analytical
_exptl_absorpt_process_details
;
CrysAlisPro, Agilent Technologies,
Version 1.171.38.41 (release 02-02-2016 CrysAlis171 .NET)
(compiled Feb  2 2016)
Analytical numeric absorption correction using a multifaceted crystal
            model based on expressions derived by R.C. Clark & J.S. Reid.
(Clark, R. C. & Reid, J. S. (1995). Acta Cryst. A51, 887-897)
;
_exptl_crystal_colour 'dark red'
_exptl_crystal_density_diffrn 1.802
_exptl_crystal_description prism
_exptl_crystal_F_000 768.000
_exptl_crystal_size_max 0.3694
_exptl_crystal_size_mid 0.2153
_exptl_crystal_size_min 0.1164
_refine_diff_density_max 0.356
_refine_diff_density_min -0.442
_refine_diff_density_rms 0.085
_refine_ls_extinction_coef
;ext coef(1) =     0.45329E+00    0.78752E-02
 ext coef(2) =     0.49242E+00    0.61745E-02
 ext coef(3) =     0.38640E+00    0.30552E-02
 ext coef(4) =    -0.84361E-01    0.35890E-02
 ext coef(5) =    -0.24304E+00    0.50190E-02
 ext coef(6) =     0.67437E-01    0.44415E-02
;
_refine_ls_extinction_expression
;
        Becker, P.J. & Coppens, P. (1974) Acta Cryst., A30, 129-153.
;
_refine_ls_extinction_method 'Becker-Coppens type 2 anisotropic'
_refine_ls_goodness_of_fit_ref 1.259
_refine_ls_hydrogen_treatment mixed
_refine_ls_matrix_type full
_refine_ls_number_parameters 282
_refine_ls_number_reflns 131766
_refine_ls_number_restraints 0
_refine_ls_R_factor_all 0.024
_refine_ls_R_factor_gt 0.018
_refine_ls_shift/su_max 0
_refine_ls_structure_factor_coef Fsqd
_refine_ls_weighting_details
;    calc w2 = q/[s^2^(Fo^2^) + (0.00 P)^2^ + 0.00 P + 0.00 + 0.33 sin(th)]
     where P = (0.3333 Fo^2^ + 0.6667 Fc^2^)
           q = 1.0
;
_refine_ls_weighting_scheme calc
_refine_ls_wR_factor_ref 0.03
_reflns_number_gt 131766
_reflns_number_total 150754
_reflns_threshold_expression 'I > 3\s(I)'
_cod_data_source_file px5002sup1.cif
_cod_data_source_block II
_cod_database_code 2108331
_reflns_odcompleteness_completeness 58.92
_reflns_odcompleteness_theta 26.32
_reflns_odcompleteness_iscentric 1
_chemical_oxdiff_formula 'C4 H8 O5 Cr'

loop_
_space_group_symop_id
_space_group_symop_operation_xyz
1 +X,+Y,+Z
2 -X,+Y,1/2-Z
3 -X,-Y,-Z
4 +X,-Y,1/2+Z
5 1/2+X,1/2+Y,+Z
6 1/2-X,1/2-Y,-Z
7 1/2-X,1/2+Y,1/2-Z
8 1/2+X,1/2-Y,1/2+Z

loop_
_atom_local_axes_atom_label
_atom_local_axes_atom0
_atom_local_axes_ax1
_atom_local_axes_atom1
_atom_local_axes_atom2
_atom_local_axes_ax2
CR2+(1) O(5) Z CR2+(1) O(1) Y
O(1) CR2+(1) X O(1) C(1) Y
O(2) CR2+(1) X O(2) C(1) Y
O(3) CR2+(1) X O(3) C(3) Y
O(4) CR2+(1) X O(4) C(3) Y
O(5) H(5A) X O(5) H(5B) Y
C(1) O(1) X C(1) C(2) Y
C(2) H(2C) X C(2) H(2A) Y
C(3) O(3) X C(3) C(4) Y
C(4) H(4B) X C(4) H(4A) Y
H(5A) O(5) Z H(5A) CR2+(1) Y
H(5B) O(5) Z H(5B) CR2+(1) Y
H(2C) C(2) Z H(2C) H(2B) Y
H(2B) C(2) Z H(2B) H(2A) Y
H(2A) C(2) Z H(2A) H(2B) Y
H(4C) C(4) Z H(4C) H(4B) Y
H(4B) C(4) Z H(4B) H(4A) Y
H(4A) C(4) Z H(4A) H(4B) Y

loop_
_atom_rho_multipole_atom_label
_atom_rho_multipole_coeff_Pv
_atom_rho_multipole_coeff_P00
_atom_rho_multipole_coeff_P11
_atom_rho_multipole_coeff_P1-1
_atom_rho_multipole_coeff_P10
_atom_rho_multipole_coeff_P20
_atom_rho_multipole_coeff_P21
_atom_rho_multipole_coeff_P2-1
_atom_rho_multipole_coeff_P22
_atom_rho_multipole_coeff_P2-2
_atom_rho_multipole_coeff_P30
_atom_rho_multipole_coeff_P31
_atom_rho_multipole_coeff_P3-1
_atom_rho_multipole_coeff_P32
_atom_rho_multipole_coeff_P3-2
_atom_rho_multipole_coeff_P33
_atom_rho_multipole_coeff_P3-3
_atom_rho_multipole_coeff_P40
_atom_rho_multipole_coeff_P41
_atom_rho_multipole_coeff_P4-1
_atom_rho_multipole_coeff_P42
_atom_rho_multipole_coeff_P4-2
_atom_rho_multipole_coeff_P43
_atom_rho_multipole_coeff_P4-3
_atom_rho_multipole_coeff_P44
_atom_rho_multipole_coeff_P4-4
_atom_rho_multipole_kappa
_atom_rho_multipole_kappa_prime0
_atom_rho_multipole_kappa_prime1
_atom_rho_multipole_kappa_prime2
_atom_rho_multipole_kappa_prime3
_atom_rho_multipole_kappa_prime4
Cr2+(1) 4.376(6) 0 0.003(2) 0.0005(19) -0.0254(19) 0.162(2) -0.013(2) -0.039(2) 0.008(2) -0.009(2) 0.010(2) -0.007(2) -0.001(2) 0.005(2) 0.001(2) 0.005(2) 0.002(2) -0.037(3) 0.000(3) 0.022(3) -0.002(3) 0.001(3) -0.009(3) 0.011(3) -0.219(3) 0.005(3) 0.9705(14) 1 1 1 1 1
O(1) 6.515(5) 0 0.055(2) -0.044(3) -0.002(3) -0.050(3) -0.011(3) -0.001(3) 0.052(3) 0.028(3) -0.009(3) -0.012(2) 0.000(2) -0.009(2) 0.001(2) 0.070(2) 0.003(2) 0 0 0 0 0 0 0 0 0 0.9753(3) 1 1 1 1 1
O(2) 6.439(5) 0 -0.010(2) -0.041(3) 0.000(3) -0.053(3) 0.007(2) 0.005(3) 0.011(3) -0.043(3) -0.004(3) -0.027(2) -0.007(2) 0.004(2) -0.012(2) -0.069(2) -0.040(2) 0 0 0 0 0 0 0 0 0 0.9753(3) 1 1 1 1 1
O(3) 6.520(5) 0 0.032(2) -0.041(3) 0.006(2) -0.056(3) 0.002(2) 0.015(3) 0.042(2) 0.050(3) -0.001(2) -0.010(2) -0.009(2) 0.002(2) 0.001(2) 0.081(2) -0.002(2) 0 0 0 0 0 0 0 0 0 0.9753(3) 1 1 1 1 1
O(4) 6.526(5) 0 -0.017(2) -0.064(3) -0.006(2) -0.066(3) 0.011(2) -0.006(3) 0.028(3) -0.044(3) -0.006(2) -0.013(2) -0.001(2) 0.000(2) -0.006(2) -0.065(2) -0.037(2) 0 0 0 0 0 0 0 0 0 0.9753(3) 1 1 1 1 1
O(5) 6.583(5) 0 0.006(2) 0.004(3) -0.049(3) 0.026(3) -0.031(3) 0.014(3) -0.019(3) 0.012(2) -0.034(3) -0.024(2) -0.019(3) -0.017(2) -0.010(2) 0.097(2) -0.058(2) 0 0 0 0 0 0 0 0 0 0.9753(3) 1 1 1 1 1
C(1) 3.817(8) 0 0.027(3) 0.009(3) -0.005(3) -0.274(3) 0.016(3) 0.000(3) -0.029(3) -0.013(3) 0.023(3) -0.014(3) 0.034(3) 0.013(3) -0.003(3) 0.296(4) 0.000(4) 0 0 0 0 0 0 0 0 0 1.0197(9) 1 1 1 1 1
C(2) 3.951(13) 0 -0.026(3) 0.010(3) -0.030(3) 0.020(3) 0.096(3) -0.008(3) 0.031(3) 0.062(3) -0.034(3) -0.157(3) -0.190(4) -0.049(3) 0.054(3) 0.073(4) 0.019(3) 0 0 0 0 0 0 0 0 0 1.0197(9) 1 1 1 1 1
C(3) 3.791(8) 0 -0.020(3) 0.010(3) -0.026(3) -0.273(3) 0.015(3) -0.006(3) -0.006(3) -0.011(3) -0.017(3) 0.004(3) 0.008(3) 0.004(3) 0.010(3) 0.286(4) -0.008(4) 0 0 0 0 0 0 0 0 0 1.0197(9) 1 1 1 1 1
C(4) 3.956(13) 0 0.055(3) 0.008(3) 0.007(4) -0.002(3) 0.005(3) -0.009(3) -0.014(3) 0.044(3) -0.024(4) -0.114(4) -0.216(4) 0.006(3) -0.073(3) 0.044(4) 0.064(3) 0 0 0 0 0 0 0 0 0 1.0197(9) 1 1 1 1 1
H(5A) 0.673(4) 0 0 0 0.205(2) 0 0 0 0 0 0 0 0 0 0 0 0 0 0 0 0 0 0 0 0 0 1.2 1.2 1.2 1.2 1.2 1.2
H(5B) 0.673(4) 0 0 0 0.205(2) 0 0 0 0 0 0 0 0 0 0 0 0 0 0 0 0 0 0 0 0 0 1.2 1.2 1.2 1.2 1.2 1.2
H(2C) 0.985(5) 0 0 0 0.186(3) 0 0 0 0 0 0 0 0 0 0 0 0 0 0 0 0 0 0 0 0 0 1.2 1.2 1.2 1.2 1.2 1.2
H(2B) 0.985(5) 0 0 0 0.186(3) 0 0 0 0 0 0 0 0 0 0 0 0 0 0 0 0 0 0 0 0 0 1.2 1.2 1.2 1.2 1.2 1.2
H(2A) 0.985(5) 0 0 0 0.186(3) 0 0 0 0 0 0 0 0 0 0 0 0 0 0 0 0 0 0 0 0 0 1.2 1.2 1.2 1.2 1.2 1.2
H(4C) 1.075(5) 0 0 0 0.173(3) 0 0 0 0 0 0 0 0 0 0 0 0 0 0 0 0 0 0 0 0 0 1.2 1.2 1.2 1.2 1.2 1.2
H(4B) 1.075(5) 0 0 0 0.173(3) 0 0 0 0 0 0 0 0 0 0 0 0 0 0 0 0 0 0 0 0 0 1.2 1.2 1.2 1.2 1.2 1.2
H(4A) 1.075(5) 0 0 0 0.173(3) 0 0 0 0 0 0 0 0 0 0 0 0 0 0 0 0 0 0 0 0 0 1.2 1.2 1.2 1.2 1.2 1.2

loop_
_atom_site_label
_atom_site_type_symbol
_atom_site_fract_x
_atom_site_fract_y
_atom_site_fract_z
_atom_site_U_iso_or_equiv
_atom_site_adp_type
_atom_site_occupancy
_atom_site_symmetry_multiplicity
Cr2+(1) Cr2+ 0.6639153(17) 0.324483(2) 0.4589610(17) 0.007 Uani 1 8
O(1) O 0.574576(10) 0.122025(14) 0.422326(11) 0.011 Uani 1 8
O(2) O 0.738941(10) -0.018635(13) 0.498751(10) 0.011 Uani 1 8
O(3) O 0.667943(10) 0.338046(13) 0.603955(9) 0.01 Uani 1 8
O(4) O 0.828153(10) 0.190544(14) 0.680468(9) 0.01 Uani 1 8
O(5) O 0.492969(11) 0.454466(16) 0.370020(11) 0.014 Uani 1 8
C(1) C 0.628692(10) -0.007379(12) 0.446684(9) 0.01 Uani 1 8
C(2) C 0.557984(12) -0.154756(14) 0.413193(12) 0.015 Uani 1 8
C(3) C 0.749987(9) 0.271963(12) 0.685762(9) 0.009 Uani 1 8
C(4) C 0.757422(13) 0.291102(18) 0.794272(11) 0.017 Uani 1 8
H(5A) H 0.429344(11) 0.402022(16) 0.297718(11) 0.0262(8) Uiso 1 8
H(5B) H 0.446537(11) 0.532774(16) 0.392719(11) 0.0259(8) Uiso 1 8
H(2C) H 0.508881(12) -0.161851(14) 0.456522(12) 0.0484(8) Uiso 1 8
H(2B) H 0.485688(12) -0.138696(14) 0.331971(12) 0.0621(10) Uiso 1 8
H(2A) H 0.612090(12) -0.255947(14) 0.422941(12) 0.0448(8) Uiso 1 8
H(4C) H 0.687953(13) 0.364856(18) 0.789986(11) 0.0595(9) Uiso 1 8
H(4B) H 0.755349(13) 0.176293(18) 0.825736(11) 0.0623(9) Uiso 1 8
H(4A) H 0.839822(13) 0.346753(18) 0.848816(11) 0.0687(10) Uiso 1 8

loop_
_atom_site_aniso_label
_atom_site_aniso_U_11
_atom_site_aniso_U_22
_atom_site_aniso_U_33
_atom_site_aniso_U_23
_atom_site_aniso_U_13
_atom_site_aniso_U_12
Cr2+(1) 0.006427(6) 0.007500(6) 0.006849(7) -0.000056(5) 0.003127(5) 0.000339(5)
O(1) 0.00875(3) 0.00970(3) 0.01377(4) -0.00128(3) 0.00479(3) -0.00123(3)
O(2) 0.00979(3) 0.00845(3) 0.01364(4) -0.00019(3) 0.00522(3) -0.00080(3)
O(3) 0.00942(3) 0.01226(3) 0.00813(3) 0.00034(3) 0.00468(3) 0.00200(3)
O(4) 0.01051(3) 0.01338(4) 0.00788(3) 0.00128(3) 0.00472(3) 0.00311(3)
O(5) 0.00936(3) 0.01497(4) 0.01395(4) -0.00428(4) 0.00177(3) 0.00306(3)
C(1) 0.01014(3) 0.00880(3) 0.01104(4) -0.00156(3) 0.00583(3) -0.00216(3)
C(2) 0.01627(4) 0.01208(4) 0.01763(5) -0.00382(3) 0.00904(4) -0.00598(3)
C(3) 0.00980(3) 0.01142(3) 0.00748(3) 0.00005(3) 0.00459(3) 0.00101(3)
C(4) 0.01908(5) 0.02525(6) 0.00942(4) 0.00107(4) 0.00813(4) 0.00627(4)

loop_
_exptl_crystal_face_index_h
_exptl_crystal_face_index_k
_exptl_crystal_face_index_l
_exptl_crystal_face_perp_dist
_exptl_oxdiff_crystal_face_indexfrac_h
_exptl_oxdiff_crystal_face_indexfrac_k
_exptl_oxdiff_crystal_face_indexfrac_l
_exptl_oxdiff_crystal_face_x
_exptl_oxdiff_crystal_face_y
_exptl_oxdiff_crystal_face_z
-1 -1 1 0.0498 -0.9989 -0.9985 1.0039 0.0205 0.0667 -0.0752
1 -1 -1 0.0772 1.0021 -1.0003 -0.9919 0.1003 -0.0063 -0.0205
-1 1 -1 0.1154 -0.9984 0.9940 -1.0080 -0.0476 0.0479 0.1135
1 0 0 0.1051 0.9986 0.0023 0.0020 0.0135 -0.0573 -0.0192
1 2 2 0.1246 0.9916 2.0074 1.9899 -0.1600 -0.1594 -0.0164
-1 2 3 0.1254 -1.0075 2.0060 2.9858 -0.2134 -0.0656 -0.0245
-1 1 1 0.0927 -1.0021 1.0003 0.9919 -0.1003 0.0063 0.0205
1 1 -1 0.0666 0.9989 0.9985 -1.0039 -0.0205 -0.0667 0.0752
-2 -1 1 0.0918 -1.9976 -1.0008 1.0019 0.0070 0.1241 -0.0560
-3 -1 -1 0.1580 -2.9924 -1.0094 -1.0000 0.0462 0.2230 0.0561
3 -1 1 0.1309 2.9957 -0.9894 1.0120 0.0747 -0.1625 -0.1518
-1 0 0 0.1209 -0.9986 -0.0023 -0.0020 -0.0135 0.0573 0.0192

loop_
_geom_angle_atom_site_label_1
_geom_angle_atom_site_label_2
_geom_angle_atom_site_label_3
_geom_angle
_geom_angle_site_symmetry_1
_geom_angle_site_symmetry_2
_geom_angle_site_symmetry_3
_geom_angle_publ_flag
CR2+(1) CR2+(1) O(1) 87.577(4) 6_656 1_555 1_555 yes
CR2+(1) CR2+(1) O(2) 89.161(4) 6_656 1_555 6_656 yes
CR2+(1) CR2+(1) O(3) 89.142(3) 6_656 1_555 1_555 yes
CR2+(1) CR2+(1) O(4) 87.420(3) 6_656 1_555 6_656 yes
CR2+(1) CR2+(1) O(5) 175.736(4) 6_656 1_555 1_555 yes
O(1) CR2+(1) O(2) 176.648(5) 1_555 1_555 6_656 yes
O(1) CR2+(1) O(3) 92.028(5) 1_555 1_555 1_555 yes
O(1) CR2+(1) O(4) 89.629(5) 1_555 1_555 6_656 yes
O(1) CR2+(1) O(5) 89.215(5) 1_555 1_555 1_555 yes
O(2) CR2+(1) O(3) 87.153(5) 6_656 1_555 1_555 yes
O(2) CR2+(1) O(4) 90.993(5) 6_656 1_555 6_656 yes
O(2) CR2+(1) O(5) 94.080(5) 6_656 1_555 1_555 yes
O(3) CR2+(1) O(4) 176.118(5) 1_555 1_555 6_656 yes
O(3) CR2+(1) O(5) 93.781(5) 1_555 1_555 1_555 yes
O(4) CR2+(1) O(5) 89.750(5) 6_656 1_555 1_555 yes
CR2+(1) O(1) O(2) 92.120(5) 1_555 1_555 1_555 yes
CR2+(1) O(1) C(1) 120.254(9) 1_555 1_555 1_555 yes
CR2+(1) O(1) C(2) 153.972(7) 1_555 1_555 1_555 yes
CR2+(1) O(1) H(2C) 157.703(7) 1_555 1_555 1_555 yes
CR2+(1) O(1) H(2C) 95.791(6) 1_555 1_555 3_656 yes
CR2+(1) O(1) H(2B) 161.386(7) 1_555 1_555 1_555 yes
CR2+(1) O(1) H(4A) 114.737(6) 1_555 1_555 8_454 yes
O(2) O(1) C(1) 28.179(6) 1_555 1_555 1_555 yes
O(2) O(1) C(2) 61.965(5) 1_555 1_555 1_555 yes
O(2) O(1) H(2C) 75.172(5) 1_555 1_555 1_555 yes
O(2) O(1) H(2C) 112.791(7) 1_555 1_555 3_656 yes
O(2) O(1) H(2B) 82.432(6) 1_555 1_555 1_555 yes
O(2) O(1) H(4A) 151.205(7) 1_555 1_555 8_454 yes
C(1) O(1) C(2) 33.788(6) 1_555 1_555 1_555 yes
C(1) O(1) H(2C) 49.463(7) 1_555 1_555 1_555 yes
C(1) O(1) H(2C) 108.070(10) 1_555 1_555 3_656 yes
C(1) O(1) H(2B) 55.343(7) 1_555 1_555 1_555 yes
C(1) O(1) H(4A) 124.332(9) 1_555 1_555 8_454 yes
C(2) O(1) H(2C) 23.5956(16) 1_555 1_555 1_555 yes
C(2) O(1) H(2C) 96.659(6) 1_555 1_555 3_656 yes
C(2) O(1) H(2B) 25.0861(17) 1_555 1_555 1_555 yes
C(2) O(1) H(4A) 91.180(6) 1_555 1_555 8_454 yes
H(2C) O(1) H(2C) 73.258(6) 1_555 1_555 3_656 yes
H(2C) O(1) H(2B) 36.423(2) 1_555 1_555 1_555 yes
H(2C) O(1) H(4A) 76.049(5) 1_555 1_555 8_454 yes
H(2C) O(1) H(2B) 102.737(6) 3_656 1_555 1_555 yes
H(2C) O(1) H(4A) 56.923(5) 3_656 1_555 8_454 yes
H(2B) O(1) H(4A) 74.992(5) 1_555 1_555 8_454 yes
CR2+(1) O(2) O(1) 91.133(5) 6_656 1_555 1_555 yes
CR2+(1) O(2) O(3) 46.863(4) 6_656 1_555 6_656 yes
CR2+(1) O(2) C(1) 119.373(9) 6_656 1_555 1_555 yes
CR2+(1) O(2) C(2) 153.073(7) 6_656 1_555 1_555 yes
CR2+(1) O(2) H(2A) 173.135(8) 6_656 1_555 1_555 yes
CR2+(1) O(2) H(2A) 104.783(5) 6_656 1_555 6_646 yes
O(1) O(2) O(3) 90.684(6) 1_555 1_555 6_656 yes
O(1) O(2) C(1) 28.264(6) 1_555 1_555 1_555 yes
O(1) O(2) C(2) 61.990(5) 1_555 1_555 1_555 yes
O(1) O(2) H(2A) 87.013(6) 1_555 1_555 1_555 yes
O(1) O(2) H(2A) 163.877(7) 1_555 1_555 6_646 yes
O(3) O(2) C(1) 108.686(9) 6_656 1_555 1_555 yes
O(3) O(2) C(2) 126.130(7) 6_656 1_555 1_555 yes
O(3) O(2) H(2A) 126.502(7) 6_656 1_555 1_555 yes
O(3) O(2) H(2A) 102.011(5) 6_656 1_555 6_646 yes
C(1) O(2) C(2) 33.728(6) 1_555 1_555 1_555 yes
C(1) O(2) H(2A) 58.841(7) 1_555 1_555 1_555 yes
C(1) O(2) H(2A) 135.824(9) 1_555 1_555 6_646 yes
C(2) O(2) H(2A) 25.4558(17) 1_555 1_555 1_555 yes
C(2) O(2) H(2A) 102.142(6) 1_555 1_555 6_646 yes
H(2A) O(2) H(2A) 77.473(6) 1_555 1_555 6_646 yes
CR2+(1) O(3) O(2) 45.984(3) 1_555 1_555 6_656 yes
CR2+(1) O(3) O(4) 90.780(5) 1_555 1_555 1_555 yes
CR2+(1) O(3) C(3) 119.415(9) 1_555 1_555 1_555 yes
CR2+(1) O(3) C(4) 152.401(6) 1_555 1_555 1_555 yes
CR2+(1) O(3) H(5B) 115.451(7) 1_555 1_555 3_666 yes
CR2+(1) O(3) H(2C) 93.137(5) 1_555 1_555 3_656 yes
CR2+(1) O(3) H(4C) 175.637(7) 1_555 1_555 1_555 yes
O(2) O(3) O(4) 91.149(5) 6_656 1_555 1_555 yes
O(2) O(3) C(3) 109.468(8) 6_656 1_555 1_555 yes
O(2) O(3) C(4) 125.689(6) 6_656 1_555 1_555 yes
O(2) O(3) H(5B) 104.123(7) 6_656 1_555 3_666 yes
O(2) O(3) H(2C) 135.684(6) 6_656 1_555 3_656 yes
O(2) O(3) H(4C) 130.190(6) 6_656 1_555 1_555 yes
O(4) O(3) C(3) 28.674(6) 1_555 1_555 1_555 yes
O(4) O(3) C(4) 61.810(5) 1_555 1_555 1_555 yes
O(4) O(3) H(5B) 153.488(8) 1_555 1_555 3_666 yes
O(4) O(3) H(2C) 108.438(6) 1_555 1_555 3_656 yes
O(4) O(3) H(4C) 87.117(6) 1_555 1_555 1_555 yes
C(3) O(3) C(4) 33.138(7) 1_555 1_555 1_555 yes
C(3) O(3) H(5B) 124.876(10) 1_555 1_555 3_666 yes
C(3) O(3) H(2C) 105.774(9) 1_555 1_555 3_656 yes
C(3) O(3) H(4C) 58.448(7) 1_555 1_555 1_555 yes
C(4) O(3) H(5B) 91.754(7) 1_555 1_555 3_666 yes
C(4) O(3) H(2C) 98.427(7) 1_555 1_555 3_656 yes
C(4) O(3) H(4C) 25.3107(18) 1_555 1_555 1_555 yes
H(5B) O(3) H(2C) 75.536(6) 3_666 1_555 3_656 yes
H(5B) O(3) H(4C) 66.447(6) 3_666 1_555 1_555 yes
H(2C) O(3) H(4C) 91.155(6) 3_656 1_555 1_555 yes
CR2+(1) O(4) O(3) 92.605(5) 6_656 1_555 1_555 yes
CR2+(1) O(4) O(5) 121.679(6) 6_656 1_555 8_555 yes
CR2+(1) O(4) C(3) 121.065(9) 6_656 1_555 1_555 yes
CR2+(1) O(4) C(4) 154.569(7) 6_656 1_555 1_555 yes
CR2+(1) O(4) H(5A) 121.655(8) 6_656 1_555 8_555 yes
CR2+(1) O(4) H(4B) 163.074(7) 6_656 1_555 1_555 yes
CR2+(1) O(4) H(4A) 152.996(7) 6_656 1_555 1_555 yes
O(3) O(4) O(5) 145.716(7) 1_555 1_555 8_555 yes
O(3) O(4) C(3) 28.570(6) 1_555 1_555 1_555 yes
O(3) O(4) C(4) 62.469(5) 1_555 1_555 1_555 yes
O(3) O(4) H(5A) 145.730(9) 1_555 1_555 8_555 yes
O(3) O(4) H(4B) 78.102(6) 1_555 1_555 1_555 yes
O(3) O(4) H(4A) 77.339(5) 1_555 1_555 1_555 yes
O(5) O(4) C(3) 117.201(9) 8_555 1_555 1_555 yes
O(5) O(4) C(4) 83.360(6) 8_555 1_555 1_555 yes
O(5) O(4) H(5A) 0.837(2) 8_555 1_555 8_555 yes
O(5) O(4) H(4B) 68.694(5) 8_555 1_555 1_555 yes
O(5) O(4) H(4A) 71.550(5) 8_555 1_555 1_555 yes
C(3) O(4) C(4) 33.901(7) 1_555 1_555 1_555 yes
C(3) O(4) H(5A) 117.257(11) 1_555 1_555 8_555 yes
C(3) O(4) H(4B) 51.433(7) 1_555 1_555 1_555 yes
C(3) O(4) H(4A) 50.997(7) 1_555 1_555 1_555 yes
C(4) O(4) H(5A) 83.450(8) 1_555 1_555 8_555 yes
C(4) O(4) H(4B) 24.0797(18) 1_555 1_555 1_555 yes
C(4) O(4) H(4A) 23.9264(18) 1_555 1_555 1_555 yes
H(5A) O(4) H(4B) 68.498(7) 8_555 1_555 1_555 yes
H(5A) O(4) H(4A) 71.938(7) 8_555 1_555 1_555 yes
H(4B) O(4) H(4A) 38.667(3) 1_555 1_555 1_555 yes
CR2+(1) O(5) O(4) 114.256(5) 1_555 1_555 8_454 yes
CR2+(1) O(5) H(5A) 115.597(3) 1_555 1_555 1_555 yes
CR2+(1) O(5) H(5B) 134.941(4) 1_555 1_555 1_555 yes
O(4) O(5) H(5A) 1.373(4) 8_454 1_555 1_555 yes
O(4) O(5) H(5B) 106.543(4) 8_454 1_555 1_555 yes
H(5A) O(5) H(5B) 105.37702565(2) 1_555 1_555 1_555 yes
O(1) C(1) O(2) 123.557(11) 1_555 1_555 1_555 yes
O(1) C(1) C(2) 118.123(11) 1_555 1_555 1_555 yes
O(1) C(1) H(2C) 103.307(9) 1_555 1_555 1_555 yes
O(1) C(1) H(2B) 94.983(9) 1_555 1_555 1_555 yes
O(1) C(1) H(2A) 145.220(10) 1_555 1_555 1_555 yes
O(2) C(1) C(2) 118.314(11) 1_555 1_555 1_555 yes
O(2) C(1) H(2C) 126.091(10) 1_555 1_555 1_555 yes
O(2) C(1) H(2B) 137.887(10) 1_555 1_555 1_555 yes
O(2) C(1) H(2A) 90.892(8) 1_555 1_555 1_555 yes
C(2) C(1) H(2C) 29.250(3) 1_555 1_555 1_555 yes
C(2) C(1) H(2B) 29.226(3) 1_555 1_555 1_555 yes
C(2) C(1) H(2A) 28.006(3) 1_555 1_555 1_555 yes
H(2C) C(1) H(2B) 45.998(3) 1_555 1_555 1_555 yes
H(2C) C(1) H(2A) 50.733(4) 1_555 1_555 1_555 yes
H(2B) C(1) H(2A) 50.755(3) 1_555 1_555 1_555 yes
O(1) C(2) O(2) 56.045(5) 1_555 1_555 1_555 yes
O(1) C(2) C(1) 28.089(6) 1_555 1_555 1_555 yes
O(1) C(2) H(2C) 95.093(5) 1_555 1_555 1_555 yes
O(1) C(2) H(2B) 86.607(5) 1_555 1_555 1_555 yes
O(1) C(2) H(2A) 138.794(4) 1_555 1_555 1_555 yes
O(2) C(2) C(1) 27.957(6) 1_555 1_555 1_555 yes
O(2) C(2) H(2C) 117.281(5) 1_555 1_555 1_555 yes
O(2) C(2) H(2B) 128.127(5) 1_555 1_555 1_555 yes
O(2) C(2) H(2A) 84.197(4) 1_555 1_555 1_555 yes
C(1) C(2) H(2C) 108.276(7) 1_555 1_555 1_555 yes
C(1) C(2) H(2B) 108.341(7) 1_555 1_555 1_555 yes
C(1) C(2) H(2A) 111.536(7) 1_555 1_555 1_555 yes
H(2C) C(2) H(2B) 98.82854143(2) 1_555 1_555 1_555 yes
H(2C) C(2) H(2A) 114.44397261(2) 1_555 1_555 1_555 yes
H(2B) C(2) H(2A) 114.548202617(18) 1_555 1_555 1_555 yes
O(3) C(3) O(4) 122.756(11) 1_555 1_555 1_555 yes
O(3) C(3) C(4) 119.356(11) 1_555 1_555 1_555 yes
O(3) C(3) H(5A) 159.287(10) 1_555 1_555 8_555 yes
O(3) C(3) H(4C) 91.459(9) 1_555 1_555 1_555 yes
O(3) C(3) H(4B) 131.009(10) 1_555 1_555 1_555 yes
O(3) C(3) H(4A) 129.468(10) 1_555 1_555 1_555 yes
O(4) C(3) C(4) 117.883(11) 1_555 1_555 1_555 yes
O(4) C(3) H(5A) 36.713(7) 1_555 1_555 8_555 yes
O(4) C(3) H(4C) 145.768(10) 1_555 1_555 1_555 yes
O(4) C(3) H(4B) 100.508(9) 1_555 1_555 1_555 yes
O(4) C(3) H(4A) 101.171(9) 1_555 1_555 1_555 yes
C(4) C(3) H(5A) 81.270(8) 1_555 1_555 8_555 yes
C(4) C(3) H(4C) 27.898(3) 1_555 1_555 1_555 yes
C(4) C(3) H(4B) 29.129(4) 1_555 1_555 1_555 yes
C(4) C(3) H(4A) 29.044(4) 1_555 1_555 1_555 yes
H(5A) C(3) H(4C) 109.160(7) 8_555 1_555 1_555 yes
H(5A) C(3) H(4B) 66.096(6) 8_555 1_555 1_555 yes
H(5A) C(3) H(4A) 69.352(6) 8_555 1_555 1_555 yes
H(4C) C(3) H(4B) 49.650(4) 1_555 1_555 1_555 yes
H(4C) C(3) H(4A) 48.414(4) 1_555 1_555 1_555 yes
H(4B) C(3) H(4A) 49.309(4) 1_555 1_555 1_555 yes
O(3) C(4) O(4) 55.721(5) 1_555 1_555 1_555 yes
O(3) C(4) C(3) 27.506(5) 1_555 1_555 1_555 yes
O(3) C(4) H(5A) 93.952(6) 1_555 1_555 8_555 yes
O(3) C(4) H(4C) 84.315(4) 1_555 1_555 1_555 yes
O(3) C(4) H(4B) 121.203(5) 1_555 1_555 1_555 yes
O(3) C(4) H(4A) 120.007(5) 1_555 1_555 1_555 yes
O(4) C(4) C(3) 28.216(6) 1_555 1_555 1_555 yes
O(4) C(4) H(5A) 38.293(4) 1_555 1_555 8_555 yes
O(4) C(4) H(4C) 140.024(4) 1_555 1_555 1_555 yes
O(4) C(4) H(4B) 92.610(5) 1_555 1_555 1_555 yes
O(4) C(4) H(4A) 93.438(5) 1_555 1_555 1_555 yes
C(3) C(4) H(5A) 66.461(7) 1_555 1_555 8_555 yes
C(3) C(4) H(4C) 111.820(7) 1_555 1_555 1_555 yes
C(3) C(4) H(4B) 108.600(7) 1_555 1_555 1_555 yes
C(3) C(4) H(4A) 108.824(7) 1_555 1_555 1_555 yes
H(5A) C(4) H(4C) 177.868(4) 8_555 1_555 1_555 yes
H(5A) C(4) H(4B) 68.595(4) 8_555 1_555 1_555 yes
H(5A) C(4) H(4A) 74.404(4) 8_555 1_555 1_555 yes
H(4C) C(4) H(4B) 111.25813492(2) 1_555 1_555 1_555 yes
H(4C) C(4) H(4A) 107.53654818(3) 1_555 1_555 1_555 yes
H(4B) C(4) H(4A) 108.72776265(3) 1_555 1_555 1_555 yes
O(4) H(5A) O(5) 177.790(6) 8_454 1_555 1_555 yes
O(4) H(5A) C(3) 26.030(5) 8_454 1_555 8_454 yes
O(4) H(5A) C(4) 58.258(6) 8_454 1_555 8_454 yes
O(4) H(5A) H(5A) 85.112(8) 8_454 1_555 2_655 yes
O(4) H(5A) H(5B) 144.551(6) 8_454 1_555 1_555 yes
O(4) H(5A) H(4C) 83.623(7) 8_454 1_555 3_666 yes
O(4) H(5A) H(4B) 72.959(7) 8_454 1_555 8_454 yes
O(4) H(5A) H(4A) 70.415(7) 8_454 1_555 8_454 yes
O(5) H(5A) C(3) 153.746(4) 1_555 1_555 8_454 yes
O(5) H(5A) C(4) 121.478(4) 1_555 1_555 8_454 yes
O(5) H(5A) H(5A) 94.155(5) 1_555 1_555 2_655 yes
O(5) H(5A) H(5B) 37.311427228(12) 1_555 1_555 1_555 yes
O(5) H(5A) H(4C) 98.556(5) 1_555 1_555 3_666 yes
O(5) H(5A) H(4B) 107.538(4) 1_555 1_555 8_454 yes
O(5) H(5A) H(4A) 108.545(4) 1_555 1_555 8_454 yes
C(3) H(5A) C(4) 32.269(4) 8_454 1_555 8_454 yes
C(3) H(5A) H(5A) 109.045(7) 8_454 1_555 2_655 yes
C(3) H(5A) H(5B) 127.262(4) 8_454 1_555 1_555 yes
C(3) H(5A) H(4C) 90.010(6) 8_454 1_555 3_666 yes
C(3) H(5A) H(4B) 48.338(5) 8_454 1_555 8_454 yes
C(3) H(5A) H(4A) 47.270(5) 8_454 1_555 8_454 yes
C(4) H(5A) H(5A) 136.063(6) 8_454 1_555 2_655 yes
C(4) H(5A) H(5B) 101.716(4) 8_454 1_555 1_555 yes
C(4) H(5A) H(4C) 99.936(5) 8_454 1_555 3_666 yes
C(4) H(5A) H(4B) 23.0017(18) 8_454 1_555 8_454 yes
C(4) H(5A) H(4A) 22.8181(17) 8_454 1_555 8_454 yes
H(5A) H(5A) H(5B) 121.938(3) 2_655 1_555 1_555 yes
H(5A) H(5A) H(4C) 98.971(6) 2_655 1_555 3_666 yes
H(5A) H(5A) H(4B) 157.297(7) 2_655 1_555 8_454 yes
H(5A) H(5A) H(4A) 127.716(4) 2_655 1_555 8_454 yes
H(5B) H(5A) H(4C) 70.696(5) 1_555 1_555 3_666 yes
H(5B) H(5A) H(4B) 80.499(4) 1_555 1_555 8_454 yes
H(5B) H(5A) H(4A) 102.642(4) 1_555 1_555 8_454 yes
H(4C) H(5A) H(4B) 84.645(5) 3_666 1_555 8_454 yes
H(4C) H(5A) H(4A) 122.083(5) 3_666 1_555 8_454 yes
H(4B) H(5A) H(4A) 38.957(3) 8_454 1_555 8_454 yes
O(3) H(5B) O(5) 164.910(5) 3_666 1_555 1_555 yes
O(3) H(5B) H(5A) 127.880(5) 3_666 1_555 1_555 yes
O(3) H(5B) H(5B) 94.443(9) 3_666 1_555 3_666 yes
O(3) H(5B) H(2C) 63.078(6) 3_666 1_555 1_565 yes
O(3) H(5B) H(2A) 101.017(7) 3_666 1_555 1_565 yes
O(3) H(5B) H(4C) 69.328(6) 3_666 1_555 3_666 yes
O(5) H(5B) H(5A) 37.311549224(12) 1_555 1_555 1_555 yes
O(5) H(5B) H(5B) 98.565(5) 1_555 1_555 3_666 yes
O(5) H(5B) H(2C) 125.426(4) 1_555 1_555 1_565 yes
O(5) H(5B) H(2A) 86.342(4) 1_555 1_555 1_565 yes
O(5) H(5B) H(4C) 97.477(4) 1_555 1_555 3_666 yes
H(5A) H(5B) H(5B) 123.598(5) 1_555 1_555 3_666 yes
H(5A) H(5B) H(2C) 142.928(5) 1_555 1_555 1_565 yes
H(5A) H(5B) H(2A) 111.043(4) 1_555 1_555 1_565 yes
H(5A) H(5B) H(4C) 69.503(4) 1_555 1_555 3_666 yes
H(5B) H(5B) H(2C) 85.438(6) 3_666 1_555 1_565 yes
H(5B) H(5B) H(2A) 91.371(7) 3_666 1_555 1_565 yes
H(5B) H(5B) H(4C) 163.767(9) 3_666 1_555 3_666 yes
H(2C) H(5B) H(2A) 39.085(3) 1_565 1_555 1_565 yes
H(2C) H(5B) H(4C) 87.301(6) 1_565 1_555 3_666 yes
H(2A) H(5B) H(4C) 92.114(7) 1_565 1_555 3_666 yes
O(1) H(2C) O(1) 106.742(6) 1_555 1_555 3_656 yes
O(1) H(2C) O(3) 142.451(7) 1_555 1_555 3_656 yes
O(1) H(2C) C(1) 27.230(4) 1_555 1_555 1_555 yes
O(1) H(2C) C(2) 61.311(4) 1_555 1_555 1_555 yes
O(1) H(2C) H(5B) 149.850(7) 1_555 1_555 1_545 yes
O(1) H(2C) H(2B) 66.984(4) 1_555 1_555 1_555 yes
O(1) H(2C) H(2A) 90.554(4) 1_555 1_555 1_555 yes
O(1) H(2C) H(4A) 91.143(6) 1_555 1_555 7_646 yes
O(1) H(2C) O(3) 71.079(5) 3_656 1_555 3_656 yes
O(1) H(2C) C(1) 123.753(7) 3_656 1_555 1_555 yes
O(1) H(2C) C(2) 166.152(4) 3_656 1_555 1_555 yes
O(1) H(2C) H(5B) 101.416(6) 3_656 1_555 1_545 yes
O(1) H(2C) H(2B) 144.460(4) 3_656 1_555 1_555 yes
O(1) H(2C) H(2A) 151.415(4) 3_656 1_555 1_555 yes
O(1) H(2C) H(4A) 67.085(6) 3_656 1_555 7_646 yes
O(3) H(2C) C(1) 159.566(8) 3_656 1_555 1_555 yes
O(3) H(2C) C(2) 122.515(4) 3_656 1_555 1_555 yes
O(3) H(2C) H(5B) 41.386(4) 3_656 1_555 1_545 yes
O(3) H(2C) H(2B) 92.749(4) 3_656 1_555 1_555 yes
O(3) H(2C) H(2A) 108.670(4) 3_656 1_555 1_555 yes
O(3) H(2C) H(4A) 119.654(7) 3_656 1_555 7_646 yes
C(1) H(2C) C(2) 42.473(5) 1_555 1_555 1_555 yes
C(1) H(2C) H(5B) 133.221(7) 1_555 1_555 1_545 yes
C(1) H(2C) H(2B) 67.028(5) 1_555 1_555 1_555 yes
C(1) H(2C) H(2A) 65.793(5) 1_555 1_555 1_555 yes
C(1) H(2C) H(4A) 80.622(6) 1_555 1_555 7_646 yes
C(2) H(2C) H(5B) 91.763(4) 1_555 1_555 1_545 yes
C(2) H(2C) H(2B) 40.585880867(13) 1_555 1_555 1_555 yes
C(2) H(2C) H(2A) 32.778066239(11) 1_555 1_555 1_555 yes
C(2) H(2C) H(4A) 104.562(5) 1_555 1_555 7_646 yes
H(5B) H(2C) H(2B) 83.854(4) 1_545 1_555 1_555 yes
H(5B) H(2C) H(2A) 68.586(4) 1_545 1_555 1_555 yes
H(5B) H(2C) H(4A) 109.849(7) 1_545 1_555 7_646 yes
H(2B) H(2C) H(2A) 63.193647444(8) 1_555 1_555 1_555 yes
H(2B) H(2C) H(4A) 144.297(4) 1_555 1_555 7_646 yes
H(2A) H(2C) H(4A) 90.525(5) 1_555 1_555 7_646 yes
O(1) H(2B) C(1) 29.673(4) 1_555 1_555 1_555 yes
O(1) H(2B) C(2) 68.307(4) 1_555 1_555 1_555 yes
O(1) H(2B) H(2C) 76.592(4) 1_555 1_555 1_555 yes
O(1) H(2B) H(2B) 102.974(5) 1_555 1_555 2_655 yes
O(1) H(2B) H(2A) 95.258(4) 1_555 1_555 1_555 yes
C(1) H(2B) C(2) 42.433(5) 1_555 1_555 1_555 yes
C(1) H(2B) H(2C) 66.974(5) 1_555 1_555 1_555 yes
C(1) H(2B) H(2B) 103.508(7) 1_555 1_555 2_655 yes
C(1) H(2B) H(2A) 65.758(5) 1_555 1_555 1_555 yes
C(2) H(2B) H(2C) 40.585579800(12) 1_555 1_555 1_555 yes
C(2) H(2B) H(2B) 121.999(6) 1_555 1_555 2_655 yes
C(2) H(2B) H(2A) 32.725838209(9) 1_555 1_555 1_555 yes
H(2C) H(2B) H(2B) 161.874(6) 1_555 1_555 2_655 yes
H(2C) H(2B) H(2A) 63.127047884(6) 1_555 1_555 1_555 yes
H(2B) H(2B) H(2A) 99.117(5) 2_655 1_555 1_555 yes
O(2) H(2A) O(2) 102.527(6) 1_555 1_555 6_646 yes
O(2) H(2A) C(1) 30.267(4) 1_555 1_555 1_555 yes
O(2) H(2A) C(2) 70.347(4) 1_555 1_555 1_555 yes
O(2) H(2A) H(5B) 157.748(7) 1_555 1_555 1_545 yes
O(2) H(2A) H(2C) 87.231(4) 1_555 1_555 1_555 yes
O(2) H(2A) H(2B) 92.337(4) 1_555 1_555 1_555 yes
O(2) H(2A) H(4C) 100.751(6) 1_555 1_555 4_554 yes
O(2) H(2A) C(1) 132.521(7) 6_646 1_555 1_555 yes
O(2) H(2A) C(2) 164.342(4) 6_646 1_555 1_555 yes
O(2) H(2A) H(5B) 87.023(5) 6_646 1_555 1_545 yes
O(2) H(2A) H(2C) 136.066(4) 6_646 1_555 1_555 yes
O(2) H(2A) H(2B) 162.035(4) 6_646 1_555 1_555 yes
O(2) H(2A) H(4C) 65.206(5) 6_646 1_555 4_554 yes
C(1) H(2A) C(2) 40.459(5) 1_555 1_555 1_555 yes
C(1) H(2A) H(5B) 134.611(7) 1_555 1_555 1_545 yes
C(1) H(2A) H(2C) 63.474(5) 1_555 1_555 1_555 yes
C(1) H(2A) H(2B) 63.487(5) 1_555 1_555 1_555 yes
C(1) H(2A) H(4C) 114.172(7) 1_555 1_555 4_554 yes
C(2) H(2A) H(5B) 95.188(4) 1_555 1_555 1_545 yes
C(2) H(2A) H(2C) 32.777963256(12) 1_555 1_555 1_555 yes
C(2) H(2A) H(2B) 32.725961275(9) 1_555 1_555 1_555 yes
C(2) H(2A) H(4C) 129.032(4) 1_555 1_555 4_554 yes
H(5B) H(2A) H(2C) 72.329(4) 1_545 1_555 1_555 yes
H(5B) H(2A) H(2B) 82.728(4) 1_545 1_555 1_555 yes
H(5B) H(2A) H(4C) 101.501(6) 1_545 1_555 4_554 yes
H(2C) H(2A) H(2B) 53.679306774(6) 1_555 1_555 1_555 yes
H(2C) H(2A) H(4C) 155.419(4) 1_555 1_555 4_554 yes
H(2B) H(2A) H(4C) 102.420(4) 1_555 1_555 4_554 yes
O(3) H(4C) C(3) 30.093(4) 1_555 1_555 1_555 yes
O(3) H(4C) C(4) 70.374(4) 1_555 1_555 1_555 yes
O(3) H(4C) H(5A) 79.935(6) 1_555 1_555 3_666 yes
O(3) H(4C) H(5B) 44.225(5) 1_555 1_555 3_666 yes
O(3) H(4C) H(2A) 144.308(8) 1_555 1_555 4_555 yes
O(3) H(4C) H(4B) 89.956(4) 1_555 1_555 1_555 yes
O(3) H(4C) H(4A) 90.285(4) 1_555 1_555 1_555 yes
C(3) H(4C) C(4) 40.282(5) 1_555 1_555 1_555 yes
C(3) H(4C) H(5A) 107.836(7) 1_555 1_555 3_666 yes
C(3) H(4C) H(5B) 74.311(6) 1_555 1_555 3_666 yes
C(3) H(4C) H(2A) 137.995(8) 1_555 1_555 4_555 yes
C(3) H(4C) H(4B) 64.007(5) 1_555 1_555 1_555 yes
C(3) H(4C) H(4A) 64.677(5) 1_555 1_555 1_555 yes
C(4) H(4C) H(5A) 143.426(5) 1_555 1_555 3_666 yes
C(4) H(4C) H(5B) 114.591(4) 1_555 1_555 3_666 yes
C(4) H(4C) H(2A) 110.179(4) 1_555 1_555 4_555 yes
C(4) H(4C) H(4B) 34.371119100(12) 1_555 1_555 1_555 yes
C(4) H(4C) H(4A) 36.231828786(16) 1_555 1_555 1_555 yes
H(5A) H(4C) H(5B) 39.801(3) 3_666 1_555 3_666 yes
H(5A) H(4C) H(2A) 106.395(7) 3_666 1_555 4_555 yes
H(5A) H(4C) H(4B) 167.639(5) 3_666 1_555 1_555 yes
H(5A) H(4C) H(4A) 126.819(5) 3_666 1_555 1_555 yes
H(5B) H(4C) H(2A) 122.449(7) 3_666 1_555 4_555 yes
H(5B) H(4C) H(4B) 128.096(4) 3_666 1_555 1_555 yes
H(5B) H(4C) H(4A) 126.508(5) 3_666 1_555 1_555 yes
H(2A) H(4C) H(4B) 77.808(4) 4_555 1_555 1_555 yes
H(2A) H(4C) H(4A) 111.015(4) 4_555 1_555 1_555 yes
H(4B) H(4C) H(4A) 59.721046398(3) 1_555 1_555 1_555 yes
O(4) H(4B) C(3) 28.059(4) 1_555 1_555 1_555 yes
O(4) H(4B) C(4) 63.310(4) 1_555 1_555 1_555 yes
O(4) H(4B) H(5A) 38.542(4) 1_555 1_555 8_555 yes
O(4) H(4B) H(4C) 93.060(4) 1_555 1_555 1_555 yes
O(4) H(4B) H(4A) 71.095(4) 1_555 1_555 1_555 yes
C(3) H(4B) C(4) 42.271(5) 1_555 1_555 1_555 yes
C(3) H(4B) H(5A) 65.566(6) 1_555 1_555 8_555 yes
C(3) H(4B) H(4C) 66.343(5) 1_555 1_555 1_555 yes
C(3) H(4B) H(4A) 65.429(5) 1_555 1_555 1_555 yes
C(4) H(4B) H(5A) 88.403(4) 1_555 1_555 8_555 yes
C(4) H(4B) H(4C) 34.370748079(12) 1_555 1_555 1_555 yes
C(4) H(4B) H(4A) 35.636024913(15) 1_555 1_555 1_555 yes
H(5A) H(4B) H(4C) 122.744(4) 8_555 1_555 1_555 yes
H(5A) H(4B) H(4A) 73.881(5) 8_555 1_555 1_555 yes
H(4C) H(4B) H(4A) 58.991915504(9) 1_555 1_555 1_555 yes
O(1) H(4A) O(4) 87.356(6) 8_555 1_555 1_555 yes
O(1) H(4A) C(3) 111.699(7) 8_555 1_555 1_555 yes
O(1) H(4A) C(4) 149.076(4) 8_555 1_555 1_555 yes
O(1) H(4A) H(5A) 67.917(5) 8_555 1_555 8_555 yes
O(1) H(4A) H(2C) 55.992(5) 8_555 1_555 7_656 yes
O(1) H(4A) H(4C) 168.132(4) 8_555 1_555 1_555 yes
O(1) H(4A) H(4B) 129.697(4) 8_555 1_555 1_555 yes
O(4) H(4A) C(3) 27.832(4) 1_555 1_555 1_555 yes
O(4) H(4A) C(4) 62.635(4) 1_555 1_555 1_555 yes
O(4) H(4A) H(5A) 37.647(4) 1_555 1_555 8_555 yes
O(4) H(4A) H(2C) 129.837(7) 1_555 1_555 7_656 yes
O(4) H(4A) H(4C) 93.544(4) 1_555 1_555 1_555 yes
O(4) H(4A) H(4B) 70.238(4) 1_555 1_555 1_555 yes
C(3) H(4A) C(4) 42.132(5) 1_555 1_555 1_555 yes
C(3) H(4A) H(5A) 63.378(5) 1_555 1_555 8_555 yes
C(3) H(4A) H(2C) 156.604(8) 1_555 1_555 7_656 yes
C(3) H(4A) H(4C) 66.909(5) 1_555 1_555 1_555 yes
C(3) H(4A) H(4B) 65.262(5) 1_555 1_555 1_555 yes
C(4) H(4A) H(5A) 82.778(4) 1_555 1_555 8_555 yes
C(4) H(4A) H(2C) 138.963(5) 1_555 1_555 7_656 yes
C(4) H(4A) H(4C) 36.231625130(15) 1_555 1_555 1_555 yes
C(4) H(4A) H(4B) 35.636214538(14) 1_555 1_555 1_555 yes
H(5A) H(4A) H(2C) 93.278(6) 8_555 1_555 7_656 yes
H(5A) H(4A) H(4C) 119.004(4) 8_555 1_555 1_555 yes
H(5A) H(4A) H(4B) 67.162(4) 8_555 1_555 1_555 yes
H(2C) H(4A) H(4C) 129.575(5) 7_656 1_555 1_555 yes
H(2C) H(4A) H(4B) 105.677(5) 7_656 1_555 1_555 yes
H(4C) H(4A) H(4B) 61.287040199(7) 1_555 1_555 1_555 yes

loop_
_geom_bond_atom_site_label_1
_geom_bond_atom_site_label_2
_geom_bond_distance
_geom_bond_site_symmetry_1
_geom_bond_site_symmetry_2
_geom_bond_publ_flag
CR2+(1) CR2+(1) 2.34827(4) 1_555 6_656 yes
CR2+(1) O(1) 2.01342(11) 1_555 1_555 yes
CR2+(1) O(2) 2.00020(11) 1_555 6_656 yes
CR2+(1) O(3) 2.02960(12) 1_555 1_555 yes
CR2+(1) O(4) 2.02939(12) 1_555 6_656 yes
CR2+(1) O(5) 2.25730(12) 1_555 1_555 yes
O(1) O(2) 2.23404(17) 1_555 1_555 yes
O(1) C(1) 1.26947(15) 1_555 1_555 yes
O(1) C(2) 2.37785(17) 1_555 1_555 yes
O(1) H(2C) 2.69990(17) 1_555 1_555 yes
O(1) H(2C) 2.46459(19) 1_555 3_656 yes
O(1) H(2B) 2.55461(16) 1_555 1_555 yes
O(1) H(4A) 2.73848(19) 1_555 8_454 yes
O(2) O(3) 2.77790(17) 1_555 6_656 yes
O(2) C(1) 1.26597(15) 1_555 1_555 yes
O(2) C(2) 2.37729(17) 1_555 1_555 yes
O(2) H(2A) 2.51141(16) 1_555 1_555 yes
O(2) H(2A) 2.58034(18) 1_555 6_646 yes
O(3) O(4) 2.22744(16) 1_555 1_555 yes
O(3) C(3) 1.26664(15) 1_555 1_555 yes
O(3) C(4) 2.39040(18) 1_555 1_555 yes
O(3) H(5B) 1.88260(16) 1_555 3_666 yes
O(3) H(2C) 2.53893(16) 1_555 3_656 yes
O(3) H(4C) 2.52536(18) 1_555 1_555 yes
O(4) O(5) 2.78579(17) 1_555 8_555 yes
O(4) C(3) 1.27088(15) 1_555 1_555 yes
O(4) C(4) 2.37593(18) 1_555 1_555 yes
O(4) H(5A) 1.73127(17) 1_555 8_555 yes
O(4) H(4B) 2.65652(19) 1_555 1_555 yes
O(4) H(4A) 2.67048(18) 1_555 1_555 yes
O(5) H(5A) 1.0550002295(3) 1_555 1_555 yes
O(5) H(5B) 1.0549972820(2) 1_555 1_555 yes
C(1) C(2) 1.49939(15) 1_555 1_555 yes
C(1) H(2C) 2.10849(16) 1_555 1_555 yes
C(1) H(2B) 2.10933(16) 1_555 1_555 yes
C(1) H(2A) 2.14936(16) 1_555 1_555 yes
C(2) H(2C) 1.08499639481(16) 1_555 1_555 yes
C(2) H(2B) 1.0850030499(3) 1_555 1_555 yes
C(2) H(2A) 1.0849994234(3) 1_555 1_555 yes
C(3) C(4) 1.49925(17) 1_555 1_555 yes
C(3) H(5A) 2.57445(17) 1_555 8_555 yes
C(3) H(4C) 2.15272(17) 1_555 1_555 yes
C(3) H(4B) 2.11251(18) 1_555 1_555 yes
C(3) H(4A) 2.11535(17) 1_555 1_555 yes
C(4) H(5A) 2.7756(2) 1_555 8_555 yes
C(4) H(4C) 1.0849945491(3) 1_555 1_555 yes
C(4) H(4B) 1.0850048215(4) 1_555 1_555 yes
C(4) H(4A) 1.0849998124(4) 1_555 1_555 yes
H(5A) H(5A) 2.7720(3) 1_555 2_655 yes
H(5A) H(5B) 1.67819066552(16) 1_555 1_555 yes
H(5A) H(4C) 2.45571(19) 1_555 3_666 yes
H(5A) H(4B) 2.5851(2) 1_555 8_454 yes
H(5A) H(4A) 2.6948(2) 1_555 8_454 yes
H(5B) H(5B) 2.7118(3) 1_555 3_666 yes
H(5B) H(2C) 2.75728(18) 1_555 1_565 yes
H(5B) H(2A) 2.69407(19) 1_555 1_565 yes
H(5B) H(4C) 2.4743(2) 1_555 3_666 yes
H(2C) H(2B) 1.64796998301(14) 1_555 1_555 yes
H(2C) H(2A) 1.82447694687(12) 1_555 1_555 yes
H(2C) H(4A) 2.4913(2) 1_555 7_646 yes
H(2B) H(2B) 2.5234(3) 1_555 2_655 yes
H(2B) H(2A) 1.8255503676(2) 1_555 1_555 yes
H(2A) H(4C) 2.6862(2) 1_555 4_554 yes
H(4C) H(4B) 1.7911174944(2) 1_555 1_555 yes
H(4C) H(4A) 1.7503893893(2) 1_555 1_555 yes
H(4B) H(4A) 1.7636357403(2) 1_555 1_555 yes
